data_7033025
loop_
_publ_author_name
'Goura, Joydeb'
'Walsh, James P. S.'
'Tuna, Floriana'
'Chandrasekhar, Vadapalli'

_publ_section_title
;
 Synthesis, structure, and magnetism of non-planar heptanuclear
 lanthanide(III) complexes.
;
_journal_issue 3
_journal_name_full 'Dalton transactions (Cambridge, England : 2003)'
_journal_page_first 1142
_journal_page_last 1149
_journal_paper_doi 10.1039/c4dt01603c
_journal_volume 44
_journal_year 2015
_chemical_formula_moiety 'C78 H72 Er7 N22 O32, 3(N O3)'
_chemical_formula_sum 'C78 H72 Er7 N25 O41'
_chemical_formula_weight 3186.42
_space_group_crystal_system triclinic
_space_group_IT_number 2
_space_group_name_Hall '-P 1'
_space_group_name_H-M_alt 'P -1'
_symmetry_space_group_name_Hall '-P 1'
_symmetry_space_group_name_H-M 'P -1'
_atom_sites_solution_hydrogens geom
_atom_sites_solution_primary direct
_audit_creation_date 2014-10-30
_audit_creation_method
;
Olex2 1.2
(compiled 2014.09.19 svn.r3010 for OlexSys, GUI svn.r4874)
;
_cell_angle_alpha 104.800(5)
_cell_angle_beta 96.154(5)
_cell_angle_gamma 93.300(5)
_cell_formula_units_Z 2
_cell_length_a 14.963(5)
_cell_length_b 16.133(5)
_cell_length_c 24.357(5)
_cell_measurement_reflns_used 6646
_cell_measurement_temperature 100(2)
_cell_measurement_theta_max 27.646
_cell_measurement_theta_min 2.433
_cell_volume 5630(3)
_computing_molecular_graphics 'Olex2 (Dolomanov et al., 2009)'
_computing_publication_material 'Olex2 (Dolomanov et al., 2009)'
_computing_structure_refinement 'ShelXL (Sheldrick, 2008)'
_computing_structure_solution 'ShelXS (Sheldrick, 2008)'
_diffrn_ambient_temperature 100(2)
_diffrn_measured_fraction_theta_full 0.965
_diffrn_measured_fraction_theta_max 0.988
_diffrn_measurement_device_type 'Bruker APEX-II CCD'
_diffrn_measurement_method '\f and \w scans'
_diffrn_radiation_monochromator graphite
_diffrn_radiation_type MoK\a
_diffrn_radiation_wavelength 0.71069
_diffrn_reflns_av_R_equivalents 0.0961
_diffrn_reflns_av_unetI/netI 0.1936
_diffrn_reflns_Laue_measured_fraction_full 0.965
_diffrn_reflns_Laue_measured_fraction_max 0.988
_diffrn_reflns_limit_h_max 13
_diffrn_reflns_limit_h_min -19
_diffrn_reflns_limit_k_max 20
_diffrn_reflns_limit_k_min -21
_diffrn_reflns_limit_l_max 32
_diffrn_reflns_limit_l_min -28
_diffrn_reflns_number 45097
_diffrn_reflns_point_group_measured_fraction_full 0.965
_diffrn_reflns_point_group_measured_fraction_max 0.988
_diffrn_reflns_theta_full 25.240
_diffrn_reflns_theta_max 25.024
_diffrn_reflns_theta_min 4.083
_diffrn_standards_number 0
_exptl_absorpt_coefficient_mu 5.246
_exptl_absorpt_correction_T_max 1
_exptl_absorpt_correction_T_min -1.000000
_exptl_absorpt_correction_type multi-scan
_exptl_absorpt_process_details
;
SADABS v.2.10 (Bruker,2003) was used for absorption correction.
R(int) was 0.3718 before and 0.0000 after correction.
The Ratio of minimum to maximum transmission is -1.0000.
The \l/2 correction factor is 0.0015.
;
_exptl_crystal_colour 'clear light colourless'
_exptl_crystal_colour_lustre clear
_exptl_crystal_colour_modifier light
_exptl_crystal_colour_primary colourless
_exptl_crystal_density_diffrn 1.880
_exptl_crystal_description block
_exptl_crystal_F_000 3038
_exptl_crystal_size_max 0.14
_exptl_crystal_size_mid 0.12
_exptl_crystal_size_min 0.11
_refine_diff_density_max 3.047
_refine_diff_density_min -2.649
_refine_diff_density_rms 0.258
_refine_ls_extinction_method none
_refine_ls_goodness_of_fit_ref 1.108
_refine_ls_hydrogen_treatment constr
_refine_ls_matrix_type full
_refine_ls_number_parameters 1270
_refine_ls_number_reflns 19658
_refine_ls_number_restraints 2287
_refine_ls_restrained_S_all 1.060
_refine_ls_R_factor_all 0.1266
_refine_ls_R_factor_gt 0.0755
_refine_ls_shift/su_max 0.001
_refine_ls_shift/su_mean 0.000
_refine_ls_structure_factor_coef Fsqd
_refine_ls_weighting_details 'w=1/[\s^2^(Fo^2^)+(0.0715P)^2^+23.1720P] where P=(Fo^2^+2Fc^2^)/3'
_refine_ls_weighting_scheme calc
_refine_ls_wR_factor_gt 0.1674
_refine_ls_wR_factor_ref 0.1809
_reflns_Friedel_coverage 0.000
_reflns_number_gt 11932
_reflns_number_total 19658
_reflns_threshold_expression 'I > 2\s(I)'
_cod_data_source_file c4dt01603c2.cif
_cod_data_source_block Er7
_cod_depositor_comments 'Adding full bibliography for 7033021--7033025.cif.'
_cod_database_code 7033025
_shelxl_version_number 2014/6
_shelx_space_group_comment
;
The symmetry employed for this shelxl refinement is uniquely defined
by the following loop, which should always be used as a source of
symmetry information in preference to the above space-group names.
They are only intended as comments.
;
_olex2_refinement_description
;
1. Fixed Uiso
 At 1.2 times of:
  All C(H) groups, All N(H) groups
 At 1.5 times of:
  All C(H,H,H) groups
2. Restrained distances
 O1C-N1A \\sim N1A-O1B
 with sigma of 0.02
 O1B-N1A \\sim N1A-O1A
 with sigma of 0.02
 O1A-N1A \\sim N1A-O1C
 with sigma of 0.02
 O1C-O1B \\sim O1B-O1A
 with sigma of 0.02
 O1F-N1B \\sim N1B-O1D
 with sigma of 0.02
 O1D-N1B \\sim N1B-O1E
 with sigma of 0.02
 O1E-N1B \\sim N1B-O1F
 with sigma of 0.02
3. Uiso/Uaniso restraints and constraints
Uanis(C56) = Uanis(C58) = Uanis(C55) = Uanis(C57)
Uanis(C32) = Uanis(C30) = Uanis(C31) = Uanis(C33)
Uanis(O16) = Uanis(C44)
Uanis(N15) = Uanis(C63) = Uanis(C59)
Uanis(O17) = Uanis(C51)
Uanis(O1C) = Uanis(N1A) = Uanis(O1A) = Uanis(O1B)
Uanis(N1B) = Uanis(O1F) = Uanis(O1E) = Uanis(O1D)
4. Rigid body (RIGU) restrains
 All non-hydrogen atoms
 with sigma for 1-2 distances of 0.004 and sigma for 1-3 distances of 0.004
5.a Aromatic/amide H refined with riding coordinates:
 N2(H2), N5(H5), N8(H8), N11(H11), N14(H14), N17(H17), C3(H3), C4(H4), C5(H5A),
  C8(H8A), C10(H10), C11(H11A), C12(H12), C13(H13), C16(H16), C17(H17A),
 C18(H18), C21(H21), C23(H23), C24(H24), C25(H25), C28(H28), C29(H29), C30(H30),
  C33(H33), C35(H35), C36(H36), C37(H37), C40(H40), C41(H41), C42(H42),
 C45(H45), C47(H47), C48(H48), C49(H49), C50(H50), C53(H53), C54(H54), C55(H55),
  C58(H58), C60(H60), C61(H61), C62(H62), C63(H63), C66(H66), C67(H67),
 C68(H68), C71(H71), C73(H73), C74(H74), C75(H75), C76(H76), C77(H77), C78(H78)
5.b Idealised Me refined as rotating group:
 C1(H1A,H1B,H1C), C14(H14A,H14B,H14C), C26(H26A,H26B,H26C), C38(H38A,H38B,
 H38C), C51(H51A,H51B,H51C), C64(H64A,H64B,H64C)
;
_olex2_submission_special_instructions 'No special instructions were received'

loop_
_space_group_symop_operation_xyz
'x, y, z'
'-x, -y, -z'

loop_
_atom_site_label
_atom_site_type_symbol
_atom_site_fract_x
_atom_site_fract_y
_atom_site_fract_z
_atom_site_U_iso_or_equiv
_atom_site_adp_type
_atom_site_occupancy
_atom_site_site_symmetry_order
_atom_site_calc_flag
_atom_site_refinement_flags_posn
Er1 Er 0.28680(5) 0.40018(4) 0.32633(3) 0.02388(18) Uani 1 1 d .
Er2 Er 0.36290(5) 0.34472(4) 0.17907(3) 0.02566(19) Uani 1 1 d .
Er3 Er 0.36634(7) 0.10164(5) 0.12798(3) 0.0430(3) Uani 1 1 d .
Er4 Er 0.19721(6) -0.01145(5) 0.17752(3) 0.0386(2) Uani 1 1 d .
Er5 Er 0.17756(5) 0.03171(4) 0.33612(3) 0.02608(19) Uani 1 1 d .
Er6 Er 0.29900(5) 0.25348(4) 0.41259(3) 0.02218(18) Uani 1 1 d .
Er7 Er 0.29459(8) 0.18414(5) 0.26247(3) 0.0547(3) Uani 1 1 d .
O1 O 0.3378(8) 0.0514(6) 0.2112(4) 0.040(2) Uani 1 1 d .
O2 O 0.2322(9) 0.1251(7) 0.1677(4) 0.041(2) Uani 1 1 d .
O3 O 0.1646(8) 0.0902(6) 0.2598(4) 0.034(2) Uani 1 1 d .
O4 O 0.3097(7) 0.1223(6) 0.3434(4) 0.029(2) Uani 1 1 d .
O5 O 0.2130(7) 0.2678(6) 0.3307(4) 0.028(2) Uani 1 1 d .
O6 O 0.3753(7) 0.2950(6) 0.3379(4) 0.032(2) Uani 1 1 d .
O7 O 0.2554(8) 0.3098(6) 0.2334(4) 0.034(2) Uani 1 1 d .
O8 O 0.4053(8) 0.2244(6) 0.2057(4) 0.034(2) Uani 1 1 d .
O9 O 0.1393(9) -0.1403(8) 0.0991(5) 0.055(3) Uani 1 1 d .
O10 O 0.2637(9) -0.0214(7) 0.0950(4) 0.044(2) Uani 1 1 d .
O11 O 0.1709(8) 0.1258(7) 0.0483(5) 0.041(3) Uani 1 1 d .
O12 O 0.3189(8) 0.2250(6) 0.1005(4) 0.033(2) Uani 1 1 d .
O13 O 0.3840(7) 0.4432(6) 0.2689(4) 0.027(2) Uani 1 1 d .
O14 O 0.4458(7) 0.4754(6) 0.3748(4) 0.031(2) Uani 1 1 d .
O15 O 0.2734(8) 0.5435(6) 0.3888(4) 0.032(2) Uani 1 1 d .
O16 O 0.2773(7) 0.3988(6) 0.4207(4) 0.0255(18) Uani 1 1 d .
O17 O 0.0842(7) 0.3049(6) 0.4190(4) 0.0252(19) Uani 1 1 d .
O18 O 0.1682(7) 0.1600(6) 0.4065(4) 0.0236(19) Uani 1 1 d .
O19 O 0.1982(8) -0.0715(6) 0.2536(4) 0.031(2) Uani 1 1 d .
O20 O 0.2997(8) -0.1365(6) 0.1770(4) 0.036(2) Uani 1 1 d .
O21 O 0.5193(10) 0.0770(9) 0.1809(6) 0.065(3) Uani 1 1 d .
O22 O 0.4688(11) -0.0155(9) 0.1046(6) 0.068(3) Uani 1 1 d .
O23 O 0.6076(12) -0.0209(9) 0.1414(6) 0.080(4) Uani 1 1 d .
O24 O 0.0371(10) -0.0611(10) 0.1881(6) 0.069(3) Uani 1 1 d .
O25 O -0.0806(14) -0.0103(14) 0.1505(9) 0.122(7) Uani 1 1 d .
O26 O 0.0578(10) 0.0294(9) 0.1363(6) 0.065(3) Uani 1 1 d .
O27 O 0.4616(7) 0.2141(6) 0.4186(4) 0.034(2) Uani 1 1 d .
O28 O 0.4299(7) 0.3260(6) 0.4807(4) 0.022(2) Uani 1 1 d .
O29 O 0.5644(8) 0.2810(7) 0.4899(5) 0.039(3) Uani 1 1 d .
O30 O 0.2028(7) 0.4890(7) 0.2704(4) 0.032(2) Uani 1 1 d .
O31 O 0.1278(8) 0.4164(7) 0.3168(5) 0.041(3) Uani 1 1 d .
O32 O 0.0640(10) 0.5074(12) 0.2764(9) 0.103(7) Uani 1 1 d .
N1 N 0.3681(11) 0.0513(9) 0.0223(6) 0.045(3) Uani 1 1 d .
N2 N 0.4288(12) 0.0970(10) -0.0017(6) 0.060(4) Uani 1 1 d .
H2 H 0.4233 0.0925 -0.0387 0.072 Uiso 1 1 calc R
N3 N 0.5030(12) 0.1587(9) 0.0908(6) 0.051(3) Uani 1 1 d .
N4 N 0.4463(10) 0.3569(8) 0.0974(5) 0.036(3) Uani 1 1 d .
N5 N 0.5240(10) 0.4106(9) 0.1138(5) 0.039(3) Uani 1 1 d .
H5 H 0.5444 0.4370 0.0896 0.047 Uiso 1 1 calc R
N6 N 0.5299(9) 0.3861(8) 0.2023(5) 0.032(3) Uani 1 1 d .
N7 N 0.3696(9) 0.4978(8) 0.1702(5) 0.028(2) Uani 1 1 d .
N8 N 0.3250(9) 0.5023(8) 0.1202(5) 0.032(3) Uani 1 1 d .
H8 H 0.3463 0.5370 0.1012 0.039 Uiso 1 1 calc R
N9 N 0.2331(9) 0.3879(9) 0.1252(5) 0.036(3) Uani 1 1 d .
N10 N 0.2561(8) 0.3178(8) 0.5110(5) 0.024(2) Uani 1 1 d .
N11 N 0.2547(10) 0.2631(8) 0.5462(5) 0.035(3) Uani 1 1 d .
H11 H 0.2269 0.2765 0.5769 0.042 Uiso 1 1 calc R
N12 N 0.3328(9) 0.1671(8) 0.4860(5) 0.027(2) Uani 1 1 d .
N13 N 0.1703(9) -0.0001(8) 0.4303(5) 0.027(2) Uani 1 1 d .
N14 N 0.2062(9) -0.0765(7) 0.4352(5) 0.028(3) Uani 1 1 d .
H14 H 0.1837 -0.1085 0.4557 0.034 Uiso 1 1 calc R
N15 N 0.2920(9) -0.0608(7) 0.3637(5) 0.0278(17) Uani 1 1 d .
N16 N 0.0735(9) -0.1020(8) 0.3236(5) 0.030(3) Uani 1 1 d .
N17 N -0.0077(9) -0.0869(8) 0.3455(5) 0.032(3) Uani 1 1 d .
H17 H -0.0358 -0.1239 0.3602 0.038 Uiso 1 1 calc R
N18 N 0.0151(9) 0.0514(8) 0.3364(5) 0.031(2) Uani 1 1 d .
N19 N 0.1273(10) 0.4729(10) 0.2857(6) 0.044(3) Uani 1 1 d .
N20 N 0.0027(15) -0.0127(12) 0.1584(7) 0.070(4) Uani 1 1 d .
N21 N 0.4878(9) 0.2745(8) 0.4635(5) 0.027(2) Uani 1 1 d .
N22 N 0.5327(15) 0.0139(12) 0.1431(8) 0.068(4) Uani 1 1 d .
C1 C 0.0829(14) -0.2122(12) 0.1023(7) 0.059(6) Uani 1 1 d .
H1A H 0.0319 -0.2236 0.0719 0.089 Uiso 1 1 calc GR
H1B H 0.0604 -0.1999 0.1397 0.089 Uiso 1 1 calc GR
H1C H 0.1176 -0.2627 0.0977 0.089 Uiso 1 1 calc GR
C2 C 0.1615(14) -0.1394(11) 0.0448(7) 0.046(4) Uani 1 1 d .
C3 C 0.1142(16) -0.1929(14) -0.0024(8) 0.074(6) Uani 1 1 d .
H3 H 0.0699 -0.2360 0.0001 0.089 Uiso 1 1 calc R
C4 C 0.1337(16) -0.1818(15) -0.0557(9) 0.073(6) Uani 1 1 d .
H4 H 0.1023 -0.2184 -0.0901 0.088 Uiso 1 1 calc R
C5 C 0.1973(15) -0.1190(14) -0.0584(8) 0.067(5) Uani 1 1 d .
H5A H 0.2095 -0.1134 -0.0948 0.080 Uiso 1 1 calc R
C6 C 0.2452(14) -0.0625(12) -0.0090(7) 0.050(4) Uani 1 1 d .
C7 C 0.2309(14) -0.0716(11) 0.0440(7) 0.046(4) Uani 1 1 d .
C8 C 0.3131(15) -0.0068(12) -0.0159(7) 0.053(4) Uani 1 1 d .
H8A H 0.3219 -0.0109 -0.0546 0.063 Uiso 1 1 calc R
C9 C 0.4958(16) 0.1482(13) 0.0346(8) 0.061(5) Uani 1 1 d .
C10 C 0.5640(16) 0.1934(12) 0.0095(9) 0.061(5) Uani 1 1 d .
H10 H 0.5569 0.1887 -0.0304 0.073 Uiso 1 1 calc R
C11 C 0.6349(18) 0.2403(15) 0.0431(10) 0.079(6) Uani 1 1 d .
H11A H 0.6789 0.2706 0.0285 0.095 Uiso 1 1 calc R
C12 C 0.6409(17) 0.2425(14) 0.0996(10) 0.072(5) Uani 1 1 d .
H12 H 0.6937 0.2703 0.1241 0.087 Uiso 1 1 calc R
C13 C 0.5759(14) 0.2075(11) 0.1219(8) 0.051(4) Uani 1 1 d .
H13 H 0.5813 0.2176 0.1624 0.061 Uiso 1 1 calc R
C14 C 0.0890(13) 0.0781(12) 0.0217(8) 0.054(5) Uani 1 1 d .
H14A H 0.0424 0.1175 0.0187 0.081 Uiso 1 1 calc GR
H14B H 0.0705 0.0397 0.0446 0.081 Uiso 1 1 calc GR
H14C H 0.0970 0.0438 -0.0166 0.081 Uiso 1 1 calc GR
C15 C 0.2131(12) 0.1753(11) 0.0183(6) 0.036(4) Uani 1 1 d .
C16 C 0.1788(15) 0.1728(14) -0.0390(7) 0.063(6) Uani 1 1 d .
H16 H 0.1250 0.1383 -0.0573 0.075 Uiso 1 1 calc R
C17 C 0.2236(17) 0.2195(16) -0.0662(8) 0.084(8) Uani 1 1 d .
H17A H 0.2068 0.2114 -0.1060 0.101 Uiso 1 1 calc R
C18 C 0.2938(15) 0.2796(14) -0.0385(8) 0.062(5) Uani 1 1 d .
H18 H 0.3160 0.3210 -0.0564 0.074 Uiso 1 1 calc R
C19 C 0.3343(13) 0.2790(11) 0.0197(7) 0.040(4) Uani 1 1 d .
C20 C 0.2855(12) 0.2261(10) 0.0468(6) 0.032(3) Uani 1 1 d .
C21 C 0.4121(12) 0.3340(11) 0.0417(7) 0.038(4) Uani 1 1 d .
H21 H 0.4430 0.3567 0.0159 0.046 Uiso 1 1 calc R
C22 C 0.5691(12) 0.4234(10) 0.1657(7) 0.033(3) Uani 1 1 d .
C23 C 0.6546(14) 0.4725(13) 0.1822(8) 0.059(5) Uani 1 1 d .
H23 H 0.6800 0.5013 0.1573 0.070 Uiso 1 1 calc R
C24 C 0.5771(12) 0.3954(10) 0.2526(7) 0.035(3) Uani 1 1 d .
H24 H 0.5532 0.3656 0.2775 0.042 Uiso 1 1 calc R
C25 C 0.6574(12) 0.4443(11) 0.2722(8) 0.046(4) Uani 1 1 d .
H25 H 0.6834 0.4551 0.3110 0.055 Uiso 1 1 calc R
C26 C 0.4767(12) 0.4924(10) 0.4352(6) 0.033(4) Uani 1 1 d .
H26A H 0.5416 0.4860 0.4407 0.049 Uiso 1 1 calc GR
H26B H 0.4442 0.4514 0.4513 0.049 Uiso 1 1 calc GR
H26C H 0.4653 0.5512 0.4548 0.049 Uiso 1 1 calc GR
C27 C 0.4758(10) 0.5340(9) 0.3460(6) 0.022(3) Uani 1 1 d .
C28 C 0.5377(11) 0.6057(10) 0.3730(6) 0.032(4) Uani 1 1 d .
H28 H 0.5600 0.6183 0.4125 0.039 Uiso 1 1 calc R
C29 C 0.5641(12) 0.6565(10) 0.3387(6) 0.033(4) Uani 1 1 d .
H29 H 0.6074 0.7044 0.3547 0.040 Uiso 1 1 calc R
C30 C 0.5300(10) 0.6399(9) 0.2835(6) 0.0249(16) Uani 1 1 d .
H30 H 0.5497 0.6765 0.2613 0.030 Uiso 1 1 calc R
C31 C 0.4656(11) 0.5695(9) 0.2573(6) 0.0249(16) Uani 1 1 d .
C32 C 0.4442(11) 0.5112(9) 0.2905(6) 0.0249(16) Uani 1 1 d .
C33 C 0.4241(10) 0.5606(9) 0.2003(6) 0.0249(16) Uani 1 1 d .
H33 H 0.4384 0.6056 0.1832 0.030 Uiso 1 1 calc R
C34 C 0.2467(12) 0.4524(11) 0.0998(7) 0.040(4) Uani 1 1 d .
C35 C 0.1904(14) 0.4725(13) 0.0576(8) 0.060(5) Uani 1 1 d .
H35 H 0.2044 0.5175 0.0405 0.071 Uiso 1 1 calc R
C36 C 0.1510(14) 0.3387(14) 0.1081(10) 0.074(6) Uani 1 1 d .
H36 H 0.1391 0.2917 0.1238 0.089 Uiso 1 1 calc R
C37 C 0.0848(16) 0.3564(15) 0.0683(11) 0.083(7) Uani 1 1 d .
H37 H 0.0264 0.3266 0.0601 0.100 Uiso 1 1 calc R
C38 C 0.2867(11) 0.6249(9) 0.3763(6) 0.030(4) Uani 1 1 d .
H38A H 0.2364 0.6591 0.3872 0.045 Uiso 1 1 calc GR
H38B H 0.2896 0.6158 0.3352 0.045 Uiso 1 1 calc GR
H38C H 0.3433 0.6555 0.3978 0.045 Uiso 1 1 calc GR
C39 C 0.2525(10) 0.5484(9) 0.4444(6) 0.021(3) Uani 1 1 d .
C40 C 0.2286(11) 0.6213(10) 0.4815(6) 0.033(4) Uani 1 1 d .
H40 H 0.2249 0.6733 0.4702 0.039 Uiso 1 1 calc R
C41 C 0.2106(13) 0.6180(11) 0.5341(7) 0.041(5) Uani 1 1 d .
H41 H 0.1957 0.6686 0.5600 0.049 Uiso 1 1 calc R
C42 C 0.2134(11) 0.5433(10) 0.5507(6) 0.033(4) Uani 1 1 d .
H42 H 0.1992 0.5421 0.5876 0.039 Uiso 1 1 calc R
C43 C 0.2374(12) 0.4678(10) 0.5131(6) 0.036(4) Uani 1 1 d .
C44 C 0.2581(11) 0.4706(9) 0.4601(6) 0.0255(18) Uani 1 1 d .
C45 C 0.2410(11) 0.3942(9) 0.5356(6) 0.027(3) Uani 1 1 d .
H45 H 0.2306 0.4038 0.5744 0.033 Uiso 1 1 calc R
C46 C 0.2943(11) 0.1910(10) 0.5343(6) 0.028(3) Uani 1 1 d .
C47 C 0.3009(11) 0.1413(9) 0.5753(6) 0.029(3) Uani 1 1 d .
H47 H 0.2751 0.1593 0.6099 0.035 Uiso 1 1 calc R
C48 C 0.3439(11) 0.0688(9) 0.5646(7) 0.031(3) Uani 1 1 d .
H48 H 0.3444 0.0333 0.5903 0.037 Uiso 1 1 calc R
C49 C 0.3882(11) 0.0457(10) 0.5152(7) 0.033(3) Uani 1 1 d .
H49 H 0.4223 -0.0030 0.5087 0.040 Uiso 1 1 calc R
C50 C 0.3814(11) 0.0941(9) 0.4773(7) 0.031(3) Uani 1 1 d .
H50 H 0.4103 0.0782 0.4437 0.038 Uiso 1 1 calc R
C51 C 0.0376(10) 0.3770(9) 0.4244(6) 0.0252(19) Uani 1 1 d .
H51A H -0.0228 0.3610 0.4029 0.038 Uiso 1 1 calc GR
H51B H 0.0701 0.4190 0.4092 0.038 Uiso 1 1 calc GR
H51C H 0.0325 0.4024 0.4649 0.038 Uiso 1 1 calc GR
C52 C 0.0653(10) 0.2536(9) 0.4551(6) 0.022(3) Uani 1 1 d .
C53 C 0.0114(10) 0.2729(10) 0.4972(6) 0.026(3) Uani 1 1 d .
H53 H -0.0141 0.3266 0.5043 0.031 Uiso 1 1 calc R
C54 C -0.0077(12) 0.2186(11) 0.5296(7) 0.037(4) Uani 1 1 d .
H54 H -0.0481 0.2325 0.5574 0.045 Uiso 1 1 calc R
C55 C 0.0340(10) 0.1415(10) 0.5207(6) 0.0259(16) Uani 1 1 d .
H55 H 0.0236 0.1039 0.5441 0.031 Uiso 1 1 calc R
C56 C 0.0910(10) 0.1186(10) 0.4779(6) 0.0259(16) Uani 1 1 d .
C57 C 0.1091(10) 0.1751(10) 0.4445(6) 0.0259(16) Uani 1 1 d .
C58 C 0.1314(10) 0.0372(9) 0.4740(6) 0.0259(16) Uani 1 1 d .
H58 H 0.1291 0.0107 0.5045 0.031 Uiso 1 1 calc R
C59 C 0.2769(11) -0.0981(9) 0.4068(6) 0.0278(17) Uani 1 1 d .
C60 C 0.3352(11) -0.1590(9) 0.4199(6) 0.031(3) Uani 1 1 d .
H60 H 0.3253 -0.1864 0.4492 0.037 Uiso 1 1 calc R
C61 C 0.4050(12) -0.1764(10) 0.3892(6) 0.035(4) Uani 1 1 d .
H61 H 0.4446 -0.2167 0.3977 0.042 Uiso 1 1 calc R
C62 C 0.4215(13) -0.1392(10) 0.3466(7) 0.038(4) Uani 1 1 d .
H62 H 0.4717 -0.1522 0.3262 0.046 Uiso 1 1 calc R
C63 C 0.3637(11) -0.0830(9) 0.3345(6) 0.0278(17) Uani 1 1 d .
H63 H 0.3735 -0.0578 0.3042 0.033 Uiso 1 1 calc R
C64 C 0.3555(12) -0.1707(10) 0.1343(7) 0.038(4) Uani 1 1 d .
H64A H 0.4039 -0.1988 0.1508 0.057 Uiso 1 1 calc GR
H64B H 0.3818 -0.1239 0.1205 0.057 Uiso 1 1 calc GR
H64C H 0.3192 -0.2128 0.1023 0.057 Uiso 1 1 calc GR
C65 C 0.2618(12) -0.1935(9) 0.2046(7) 0.032(4) Uani 1 1 d .
C66 C 0.2767(12) -0.2812(10) 0.1910(7) 0.037(4) Uani 1 1 d .
H66 H 0.3166 -0.3045 0.1644 0.044 Uiso 1 1 calc R
C67 C 0.2285(12) -0.3333(10) 0.2194(7) 0.036(4) Uani 1 1 d .
H67 H 0.2349 -0.3933 0.2116 0.043 Uiso 1 1 calc R
C68 C 0.1756(12) -0.2976(10) 0.2561(7) 0.039(4) Uani 1 1 d .
H68 H 0.1444 -0.3335 0.2746 0.047 Uiso 1 1 calc R
C69 C 0.1616(11) -0.2093(9) 0.2704(6) 0.029(3) Uani 1 1 d .
C70 C 0.2055(11) -0.1548(9) 0.2456(6) 0.023(3) Uani 1 1 d .
C71 C 0.0856(11) -0.1820(10) 0.3038(6) 0.033(3) Uani 1 1 d .
H71 H 0.0451 -0.2248 0.3106 0.039 Uiso 1 1 calc R
C72 C -0.0415(12) -0.0103(11) 0.3427(6) 0.034(3) Uani 1 1 d .
C73 C -0.1343(14) -0.0027(13) 0.3470(8) 0.057(5) Uani 1 1 d .
H73 H -0.1734 -0.0476 0.3525 0.068 Uiso 1 1 calc R
C74 C -0.1607(15) 0.0678(14) 0.3430(9) 0.063(5) Uani 1 1 d .
H74 H -0.2230 0.0740 0.3459 0.076 Uiso 1 1 calc R
C75 C -0.1128(13) 0.1368(13) 0.3351(8) 0.053(4) Uani 1 1 d .
H75 H -0.1382 0.1879 0.3311 0.063 Uiso 1 1 calc R
C76 C -0.0220(12) 0.1240(10) 0.3335(7) 0.037(4) Uani 1 1 d .
H76 H 0.0170 0.1705 0.3300 0.045 Uiso 1 1 calc R
C77 C 0.1072(17) 0.4167(17) 0.0424(12) 0.100(8) Uani 1 1 d .
H77 H 0.0657 0.4235 0.0118 0.120 Uiso 1 1 calc R
C78 C 0.6982(15) 0.4764(13) 0.2345(9) 0.060(5) Uani 1 1 d .
H78 H 0.7584 0.5022 0.2448 0.072 Uiso 1 1 calc R
O36 O 0.1899(8) 0.3442(8) 0.6535(5) 0.049(3) Uani 1 1 d .
O37 O 0.1482(9) 0.2199(8) 0.6639(6) 0.061(4) Uani 1 1 d .
O38 O 0.0792(13) 0.3287(10) 0.6998(9) 0.120(8) Uani 1 1 d .
N24 N 0.1403(11) 0.2980(10) 0.6748(7) 0.054(4) Uani 1 1 d .
N1A N 0.016(2) 0.236(3) 0.2099(18) 0.233(9) Uani 1 1 d .
O1A O -0.057(2) 0.263(3) 0.2057(13) 0.233(9) Uani 1 1 d .
O1B O 0.075(2) 0.273(3) 0.1937(14) 0.233(9) Uani 1 1 d .
O1C O 0.042(2) 0.205(2) 0.2473(12) 0.233(9) Uani 1 1 d .
O1D O 0.4923(14) -0.0542(17) 0.2452(8) 0.154(6) Uani 1 1 d .
N1B N 0.5286(16) 0.0116(15) 0.2888(10) 0.154(6) Uani 1 1 d .
O1E O 0.4904(14) 0.0847(18) 0.3145(8) 0.154(6) Uani 1 1 d .
O1F O 0.6112(15) -0.0010(17) 0.3035(8) 0.154(6) Uani 1 1 d .

loop_
_atom_site_aniso_label
_atom_site_aniso_U_11
_atom_site_aniso_U_22
_atom_site_aniso_U_33
_atom_site_aniso_U_23
_atom_site_aniso_U_13
_atom_site_aniso_U_12
Er1 0.0335(5) 0.0175(4) 0.0197(3) 0.0022(3) 0.0088(3) -0.0037(3)
Er2 0.0380(5) 0.0188(4) 0.0183(3) 0.0006(3) 0.0098(3) -0.0046(3)
Er3 0.0863(7) 0.0180(4) 0.0245(4) 0.0003(3) 0.0203(4) 0.0030(4)
Er4 0.0723(7) 0.0195(4) 0.0203(4) 0.0007(3) 0.0056(4) -0.0050(4)
Er5 0.0395(5) 0.0173(4) 0.0197(3) 0.0031(3) 0.0045(3) -0.0050(3)
Er6 0.0298(4) 0.0154(3) 0.0197(3) 0.0015(3) 0.0061(3) -0.0026(3)
Er7 0.1230(9) 0.0157(4) 0.0240(4) -0.0024(3) 0.0316(5) -0.0134(5)
O1 0.074(5) 0.019(4) 0.022(4) 0.000(3) 0.009(4) -0.006(4)
O2 0.079(5) 0.023(4) 0.019(4) 0.001(3) 0.015(4) -0.001(4)
O3 0.056(5) 0.025(4) 0.022(4) 0.010(3) 0.006(3) -0.004(4)
O4 0.044(5) 0.018(4) 0.023(4) 0.000(3) 0.014(3) -0.006(3)
O5 0.041(5) 0.020(4) 0.023(4) 0.007(3) 0.008(3) -0.005(3)
O6 0.045(5) 0.020(4) 0.028(4) -0.001(3) 0.017(3) -0.002(3)
O7 0.052(5) 0.026(4) 0.020(4) 0.000(3) 0.012(3) -0.013(3)
O8 0.060(5) 0.019(4) 0.024(4) 0.003(3) 0.016(4) 0.000(3)
O9 0.079(7) 0.040(5) 0.036(4) -0.002(4) 0.003(4) 0.000(4)
O10 0.085(6) 0.022(4) 0.023(4) 0.001(3) 0.012(4) 0.004(4)
O11 0.040(6) 0.043(6) 0.041(6) 0.015(5) 0.001(5) -0.005(5)
O12 0.054(6) 0.023(4) 0.021(4) 0.003(3) 0.010(3) -0.002(4)
O13 0.038(4) 0.020(4) 0.022(4) 0.003(3) 0.007(3) -0.005(3)
O14 0.037(5) 0.029(5) 0.023(4) 0.003(3) 0.004(3) -0.008(4)
O15 0.051(6) 0.019(4) 0.025(4) 0.003(3) 0.014(4) 0.001(4)
O16 0.039(5) 0.015(3) 0.023(3) 0.002(2) 0.014(3) 0.006(3)
O17 0.020(5) 0.030(4) 0.025(4) 0.004(3) 0.006(4) 0.003(4)
O18 0.029(4) 0.021(4) 0.021(4) 0.008(3) 0.004(3) -0.003(3)
O19 0.051(6) 0.013(3) 0.026(4) 0.002(3) 0.010(3) -0.003(3)
O20 0.058(6) 0.020(4) 0.030(5) 0.005(3) 0.013(4) -0.006(4)
O21 0.098(7) 0.053(6) 0.053(6) 0.021(5) 0.026(5) 0.016(5)
O22 0.104(7) 0.051(6) 0.058(6) 0.019(5) 0.029(5) 0.015(5)
O23 0.114(9) 0.064(9) 0.074(9) 0.020(7) 0.037(7) 0.042(7)
O24 0.075(6) 0.072(7) 0.054(6) 0.010(5) 0.007(5) -0.010(5)
O25 0.078(7) 0.142(16) 0.146(16) 0.045(13) 0.000(7) 0.004(7)
O26 0.073(6) 0.062(7) 0.054(6) 0.007(5) 0.001(5) 0.004(5)
O27 0.042(5) 0.022(4) 0.034(4) -0.004(3) 0.014(3) -0.001(4)
O28 0.031(4) 0.015(4) 0.021(4) 0.003(3) 0.005(3) 0.002(3)
O29 0.040(5) 0.031(6) 0.041(6) 0.003(5) -0.003(4) 0.006(4)
O30 0.031(5) 0.030(5) 0.034(5) 0.009(4) 0.008(4) -0.003(4)
O31 0.040(5) 0.041(5) 0.051(6) 0.021(5) 0.020(4) 0.004(4)
O32 0.042(7) 0.127(13) 0.192(17) 0.121(14) 0.043(8) 0.024(7)
N1 0.076(7) 0.034(6) 0.031(5) 0.009(4) 0.021(4) 0.020(5)
N2 0.095(8) 0.052(8) 0.038(6) 0.010(5) 0.037(5) 0.010(6)
N3 0.074(6) 0.037(6) 0.047(5) 0.011(4) 0.031(4) 0.012(5)
N4 0.049(6) 0.030(6) 0.029(4) 0.006(4) 0.018(4) -0.003(4)
N5 0.050(6) 0.037(7) 0.032(5) 0.010(5) 0.019(4) -0.008(5)
N6 0.041(5) 0.023(6) 0.030(4) 0.003(4) 0.015(4) 0.003(4)
N7 0.037(6) 0.024(4) 0.022(4) 0.006(3) 0.005(4) -0.006(4)
N8 0.042(6) 0.032(6) 0.022(5) 0.006(4) 0.003(4) 0.000(5)
N9 0.038(5) 0.032(5) 0.029(6) -0.005(4) -0.004(4) -0.003(4)
N10 0.026(6) 0.024(4) 0.023(4) 0.006(3) 0.007(4) 0.003(4)
N11 0.053(9) 0.031(5) 0.027(6) 0.014(4) 0.016(6) 0.013(5)
N12 0.032(6) 0.021(4) 0.026(4) 0.003(3) 0.004(4) -0.006(4)
N13 0.032(6) 0.018(4) 0.030(4) 0.007(3) 0.002(4) -0.005(4)
N14 0.037(6) 0.018(5) 0.034(6) 0.013(4) 0.011(5) 0.004(5)
N15 0.037(4) 0.014(3) 0.032(4) 0.007(3) 0.005(3) -0.002(3)
N16 0.043(5) 0.025(4) 0.023(5) 0.005(4) 0.008(4) -0.008(4)
N17 0.042(6) 0.032(5) 0.016(6) -0.002(4) 0.006(5) -0.012(4)
N18 0.040(5) 0.025(5) 0.022(6) 0.000(4) 0.006(4) -0.008(4)
N19 0.034(5) 0.051(7) 0.054(7) 0.025(6) 0.013(4) -0.001(4)
N20 0.080(6) 0.068(8) 0.053(8) 0.004(6) 0.003(5) -0.003(5)
N21 0.035(5) 0.015(5) 0.030(5) 0.002(4) 0.006(3) 0.002(4)
N22 0.109(8) 0.054(8) 0.050(7) 0.018(6) 0.025(6) 0.026(6)
C1 0.082(12) 0.057(9) 0.027(8) 0.009(7) -0.029(8) -0.019(9)
C2 0.069(9) 0.031(7) 0.033(5) -0.003(4) 0.002(5) 0.014(6)
C3 0.092(13) 0.071(11) 0.038(6) -0.017(6) 0.003(6) -0.012(10)
C4 0.078(12) 0.081(11) 0.047(7) -0.007(7) 0.006(7) 0.005(9)
C5 0.076(11) 0.070(10) 0.043(7) -0.006(6) 0.008(6) 0.015(8)
C6 0.072(9) 0.044(7) 0.034(5) 0.001(5) 0.012(5) 0.022(6)
C7 0.067(9) 0.034(7) 0.031(5) -0.006(4) 0.006(4) 0.013(6)
C8 0.080(9) 0.050(8) 0.027(6) 0.001(5) 0.020(6) 0.018(7)
C9 0.090(9) 0.049(9) 0.050(6) 0.009(5) 0.036(5) 0.013(7)
C10 0.090(10) 0.039(9) 0.067(9) 0.015(7) 0.049(7) 0.024(7)
C11 0.102(11) 0.060(12) 0.080(9) 0.013(8) 0.045(8) 0.010(9)
C12 0.086(10) 0.055(11) 0.081(9) 0.015(8) 0.045(7) 0.006(8)
C13 0.069(8) 0.028(8) 0.059(7) 0.008(6) 0.030(6) 0.016(6)
C14 0.044(8) 0.054(10) 0.057(11) 0.008(9) 0.000(7) -0.009(7)
C15 0.044(7) 0.037(7) 0.025(5) 0.001(5) 0.007(4) -0.002(6)
C16 0.078(11) 0.069(12) 0.033(6) 0.014(6) -0.010(6) -0.026(10)
C17 0.110(13) 0.105(15) 0.033(7) 0.031(8) -0.012(7) -0.046(12)
C18 0.079(10) 0.068(11) 0.035(6) 0.013(7) 0.007(6) -0.015(9)
C19 0.054(7) 0.039(8) 0.028(5) 0.006(5) 0.013(5) -0.006(6)
C20 0.044(6) 0.029(6) 0.021(5) 0.001(4) 0.010(4) -0.001(5)
C21 0.048(7) 0.041(8) 0.027(5) 0.006(5) 0.018(5) -0.004(6)
C22 0.044(6) 0.022(7) 0.036(5) 0.004(5) 0.019(4) 0.007(5)
C23 0.054(7) 0.062(11) 0.055(7) 0.005(7) 0.019(6) -0.013(7)
C24 0.041(7) 0.032(8) 0.031(6) 0.002(5) 0.013(5) 0.002(6)
C25 0.042(8) 0.040(9) 0.054(7) 0.004(6) 0.012(5) 0.001(6)
C26 0.043(10) 0.030(9) 0.022(5) 0.007(5) -0.004(5) -0.007(8)
C27 0.020(6) 0.022(5) 0.023(4) 0.004(4) 0.007(4) 0.001(5)
C28 0.038(8) 0.030(6) 0.026(6) 0.005(5) 0.001(5) -0.008(6)
C29 0.044(9) 0.025(7) 0.028(5) 0.002(4) 0.007(5) -0.006(6)
C30 0.031(4) 0.017(3) 0.026(3) 0.003(2) 0.006(3) 0.002(3)
C31 0.031(4) 0.017(3) 0.026(3) 0.003(2) 0.006(3) 0.002(3)
C32 0.031(4) 0.017(3) 0.026(3) 0.003(2) 0.006(3) 0.002(3)
C33 0.031(4) 0.017(3) 0.026(3) 0.003(2) 0.006(3) 0.002(3)
C34 0.041(6) 0.038(7) 0.035(7) 0.000(5) 0.001(5) 0.002(5)
C35 0.065(9) 0.047(9) 0.056(9) 0.005(7) -0.021(7) 0.006(7)
C36 0.050(8) 0.057(10) 0.104(14) 0.020(10) -0.023(8) -0.018(7)
C37 0.058(9) 0.061(12) 0.111(14) 0.010(10) -0.034(9) -0.006(8)
C38 0.042(11) 0.022(6) 0.026(7) 0.005(5) 0.008(7) -0.002(6)
C39 0.020(8) 0.018(4) 0.023(4) 0.003(3) 0.004(5) 0.002(4)
C40 0.047(11) 0.018(5) 0.034(6) 0.003(4) 0.018(6) 0.006(6)
C41 0.066(13) 0.029(6) 0.035(6) 0.009(5) 0.029(7) 0.016(7)
C42 0.045(11) 0.029(5) 0.025(6) 0.005(4) 0.016(6) 0.005(6)
C43 0.052(11) 0.032(5) 0.026(5) 0.007(4) 0.014(6) 0.009(5)
C44 0.039(5) 0.015(3) 0.023(3) 0.002(2) 0.014(3) 0.006(3)
C45 0.034(10) 0.028(5) 0.018(6) 0.002(4) 0.001(6) 0.006(5)
C46 0.026(8) 0.027(5) 0.029(5) 0.008(4) 0.000(5) -0.003(5)
C47 0.035(9) 0.021(6) 0.029(6) 0.006(5) -0.006(5) -0.006(6)
C48 0.031(8) 0.019(6) 0.039(7) 0.005(5) -0.004(6) -0.004(6)
C49 0.029(8) 0.022(6) 0.044(7) 0.006(5) -0.003(6) -0.008(6)
C50 0.029(8) 0.018(6) 0.042(7) 0.001(5) -0.002(6) -0.006(5)
C51 0.020(5) 0.030(4) 0.025(4) 0.004(3) 0.006(4) 0.003(4)
C52 0.018(6) 0.024(5) 0.020(5) 0.001(4) -0.002(5) -0.006(4)
C53 0.019(7) 0.033(6) 0.025(6) 0.008(5) 0.000(5) 0.003(5)
C54 0.044(9) 0.039(6) 0.038(8) 0.016(6) 0.022(7) 0.016(6)
C55 0.024(4) 0.027(3) 0.024(3) 0.005(3) 0.000(3) -0.003(3)
C56 0.024(4) 0.027(3) 0.024(3) 0.005(3) 0.000(3) -0.003(3)
C57 0.024(4) 0.027(3) 0.024(3) 0.005(3) 0.000(3) -0.003(3)
C58 0.024(4) 0.027(3) 0.024(3) 0.005(3) 0.000(3) -0.003(3)
C59 0.037(4) 0.014(3) 0.032(4) 0.007(3) 0.005(3) -0.002(3)
C60 0.043(7) 0.017(6) 0.034(7) 0.009(6) 0.004(5) 0.006(6)
C61 0.053(8) 0.019(7) 0.034(7) 0.006(6) 0.006(6) 0.007(6)
C62 0.054(8) 0.029(7) 0.034(7) 0.009(6) 0.008(6) 0.012(6)
C63 0.037(4) 0.014(3) 0.032(4) 0.007(3) 0.005(3) -0.002(3)
C64 0.063(10) 0.021(8) 0.035(7) 0.011(6) 0.014(7) 0.003(7)
C65 0.050(8) 0.013(5) 0.039(7) 0.010(4) 0.015(7) 0.005(5)
C66 0.061(10) 0.020(5) 0.035(8) 0.012(5) 0.020(8) 0.008(5)
C67 0.055(10) 0.022(6) 0.037(8) 0.013(5) 0.014(7) 0.007(6)
C68 0.061(10) 0.020(5) 0.041(8) 0.013(5) 0.021(8) -0.002(5)
C69 0.044(7) 0.020(5) 0.022(6) 0.006(4) 0.002(6) -0.002(4)
C70 0.034(7) 0.012(4) 0.021(6) 0.003(4) -0.002(5) -0.002(4)
C71 0.041(7) 0.027(5) 0.026(7) 0.002(5) 0.003(6) -0.006(5)
C72 0.046(6) 0.034(5) 0.018(7) -0.001(5) 0.005(5) -0.013(4)
C73 0.046(7) 0.050(8) 0.073(13) 0.011(8) 0.018(7) -0.010(5)
C74 0.044(8) 0.056(8) 0.086(15) 0.014(9) 0.009(8) -0.009(6)
C75 0.040(7) 0.049(8) 0.061(12) 0.005(8) 0.004(7) -0.004(6)
C76 0.042(7) 0.024(6) 0.037(9) -0.005(6) -0.001(6) -0.007(5)
C77 0.071(10) 0.082(14) 0.132(16) 0.031(13) -0.046(10) -0.016(10)
C78 0.058(9) 0.059(12) 0.060(7) 0.011(7) 0.018(6) -0.011(8)
O36 0.053(8) 0.050(7) 0.041(7) 0.005(5) 0.015(6) -0.020(6)
O37 0.050(9) 0.040(6) 0.086(10) 0.003(6) 0.014(7) -0.007(6)
O38 0.139(13) 0.044(8) 0.210(19) 0.045(10) 0.137(14) 0.019(8)
N24 0.059(9) 0.040(6) 0.061(9) 0.005(6) 0.030(7) -0.011(6)
N1A 0.25(2) 0.28(2) 0.142(13) 0.025(12) -0.035(16) 0.02(2)
O1A 0.25(2) 0.28(2) 0.142(13) 0.025(12) -0.035(16) 0.02(2)
O1B 0.25(2) 0.28(2) 0.142(13) 0.025(12) -0.035(16) 0.02(2)
O1C 0.25(2) 0.28(2) 0.142(13) 0.025(12) -0.035(16) 0.02(2)
O1D 0.101(9) 0.246(16) 0.087(8) -0.012(8) 0.047(7) -0.029(10)
N1B 0.101(9) 0.246(16) 0.087(8) -0.012(8) 0.047(7) -0.029(10)
O1E 0.101(9) 0.246(16) 0.087(8) -0.012(8) 0.047(7) -0.029(10)
O1F 0.101(9) 0.246(16) 0.087(8) -0.012(8) 0.047(7) -0.029(10)

loop_
_atom_type_symbol
_atom_type_description
_atom_type_scat_dispersion_real
_atom_type_scat_dispersion_imag
_atom_type_scat_source
C C 0.0033 0.0016 'International Tables Vol C Tables 4.2.6.8 and 6.1.1.4'
H H 0.0000 0.0000 'International Tables Vol C Tables 4.2.6.8 and 6.1.1.4'
Er Er -0.2586 4.9576 'International Tables Vol C Tables 4.2.6.8 and 6.1.1.4'
N N 0.0061 0.0033 'International Tables Vol C Tables 4.2.6.8 and 6.1.1.4'
O O 0.0106 0.0060 'International Tables Vol C Tables 4.2.6.8 and 6.1.1.4'

loop_
_geom_angle_atom_site_label_1
_geom_angle_atom_site_label_2
_geom_angle_atom_site_label_3
_geom_angle
Er7 Er1 Er6 60.66(3)
O5 Er1 Er6 40.6(2)
O5 Er1 Er7 43.0(2)
O5 Er1 O14 129.9(3)
O5 Er1 O15 126.6(3)
O5 Er1 O30 118.0(4)
O5 Er1 O31 73.4(4)
O5 Er1 N19 97.1(4)
O6 Er1 Er6 43.5(2)
O6 Er1 Er7 43.1(3)
O6 Er1 O5 62.8(4)
O6 Er1 O7 81.9(4)
O6 Er1 O13 90.6(4)
O6 Er1 O14 72.9(4)
O6 Er1 O15 131.3(4)
O6 Er1 O16 77.3(3)
O6 Er1 O30 155.2(3)
O6 Er1 O31 136.2(4)
O6 Er1 N19 156.7(4)
O7 Er1 Er6 103.0(3)
O7 Er1 Er7 43.9(3)
O7 Er1 O5 71.3(3)
O7 Er1 O14 125.4(3)
O7 Er1 O15 145.7(4)
O7 Er1 O30 75.6(4)
O7 Er1 O31 84.4(4)
O7 Er1 N19 80.2(4)
O13 Er1 Er6 133.4(3)
O13 Er1 Er7 93.5(2)
O13 Er1 O5 136.1(3)
O13 Er1 O7 70.9(3)
O13 Er1 O14 62.0(3)
O13 Er1 O15 97.2(3)
O13 Er1 O16 141.7(4)
O13 Er1 O30 72.2(3)
O13 Er1 O31 123.4(4)
O13 Er1 N19 97.5(4)
O14 Er1 Er6 90.9(2)
O14 Er1 Er7 112.1(2)
O14 Er1 N19 130.1(4)
O15 Er1 Er6 107.9(2)
O15 Er1 Er7 168.1(2)
O15 Er1 O14 69.1(3)
O15 Er1 O30 70.1(3)
O15 Er1 N19 69.4(4)
O16 Er1 Er6 40.9(2)
O16 Er1 Er7 101.2(2)
O16 Er1 O5 69.3(3)
O16 Er1 O7 140.4(3)
O16 Er1 O14 79.7(3)
O16 Er1 O15 67.1(3)
O16 Er1 O30 127.2(3)
O16 Er1 O31 87.7(4)
O16 Er1 N19 107.9(4)
O30 Er1 Er6 153.1(2)
O30 Er1 Er7 118.3(2)
O30 Er1 O14 112.0(3)
O30 Er1 N19 25.6(3)
O31 Er1 Er6 100.9(3)
O31 Er1 Er7 102.6(3)
O31 Er1 O14 144.7(4)
O31 Er1 O15 75.6(4)
O31 Er1 O30 52.3(4)
O31 Er1 N19 26.8(4)
N19 Er1 Er6 127.7(3)
N19 Er1 Er7 114.2(3)
Er1 Er2 Er3 108.57(2)
Er1 Er2 Er7 53.83(2)
Er3 Er2 Er7 54.76(2)
O7 Er2 Er1 35.9(2)
O7 Er2 Er3 83.2(2)
O7 Er2 Er7 36.2(3)
O7 Er2 O12 94.7(3)
O7 Er2 O13 71.0(3)
O7 Er2 N4 163.4(4)
O7 Er2 N6 132.0(4)
O7 Er2 N7 115.5(4)
O7 Er2 N9 83.8(4)
O8 Er2 Er1 82.3(2)
O8 Er2 Er3 35.7(2)
O8 Er2 Er7 37.0(3)
O8 Er2 O7 73.2(4)
O8 Er2 O12 72.4(4)
O8 Er2 O13 99.0(3)
O8 Er2 N4 107.4(4)
O8 Er2 N6 81.3(4)
O8 Er2 N7 159.7(4)
O8 Er2 N9 138.2(4)
O12 Er2 Er1 129.9(3)
O12 Er2 Er3 36.7(3)
O12 Er2 Er7 82.0(2)
O12 Er2 N4 70.3(4)
O12 Er2 N6 115.6(4)
O12 Er2 N7 122.7(4)
O12 Er2 N9 75.4(4)
O13 Er2 Er1 35.4(2)
O13 Er2 Er3 133.9(2)
O13 Er2 Er7 84.0(2)
O13 Er2 O12 165.2(3)
O13 Er2 N4 124.4(4)
O13 Er2 N6 73.8(4)
O13 Er2 N7 68.9(4)
O13 Er2 N9 105.9(4)
N4 Er2 Er1 159.7(3)
N4 Er2 Er3 88.2(3)
N4 Er2 Er7 141.8(3)
N4 Er2 N6 63.4(4)
N4 Er2 N7 69.9(4)
N6 Er2 Er1 101.7(3)
N6 Er2 Er3 99.1(3)
N6 Er2 Er7 109.2(3)
N6 Er2 N7 79.6(4)
N7 Er2 Er1 94.8(3)
N7 Er2 Er3 156.3(3)
N7 Er2 Er7 148.2(3)
N9 Er2 Er1 99.2(3)
N9 Er2 Er3 108.6(3)
N9 Er2 Er7 113.0(3)
N9 Er2 N4 85.5(5)
N9 Er2 N6 137.5(4)
N9 Er2 N7 62.1(4)
Er4 Er3 Er2 113.00(3)
Er7 Er3 Er2 63.07(2)
Er7 Er3 Er4 58.54(3)
O1 Er3 Er2 104.0(2)
O1 Er3 Er4 39.4(3)
O1 Er3 Er7 41.9(2)
O1 Er3 O21 70.8(4)
O1 Er3 O22 87.6(4)
O1 Er3 N1 142.5(4)
O1 Er3 N3 136.5(5)
O2 Er3 Er2 74.1(3)
O2 Er3 Er4 40.4(3)
O2 Er3 Er7 41.0(3)
O2 Er3 O1 59.1(4)
O2 Er3 O8 76.3(4)
O2 Er3 O10 69.5(4)
O2 Er3 O12 76.7(4)
O2 Er3 O21 126.2(4)
O2 Er3 O22 138.6(4)
O2 Er3 N1 121.7(5)
O2 Er3 N3 149.8(4)
O8 Er3 Er2 34.7(3)
O8 Er3 Er4 102.1(3)
O8 Er3 Er7 43.6(3)
O8 Er3 O1 76.1(3)
O8 Er3 O12 70.9(3)
O8 Er3 O21 73.6(4)
O8 Er3 O22 122.0(5)
O8 Er3 N1 141.2(4)
O8 Er3 N3 83.4(4)
O10 Er3 Er2 138.9(3)
O10 Er3 Er4 40.4(3)
O10 Er3 Er7 98.7(3)
O10 Er3 O1 73.0(4)
O10 Er3 O8 142.3(4)
O10 Er3 O12 114.7(4)
O10 Er3 O21 114.7(4)
O10 Er3 O22 77.9(5)
O10 Er3 N1 73.3(4)
O10 Er3 N3 134.3(4)
O12 Er3 Er2 36.2(2)
O12 Er3 Er4 114.2(3)
O12 Er3 Er7 89.1(2)
O12 Er3 O1 129.7(4)
O12 Er3 O21 130.4(4)
O12 Er3 O22 142.2(4)
O12 Er3 N1 80.1(4)
O12 Er3 N3 75.8(4)
O21 Er3 Er2 102.0(3)
O21 Er3 Er4 106.1(3)
O21 Er3 Er7 88.3(3)
O22 Er3 Er2 143.1(4)
O22 Er3 Er4 98.3(3)
O22 Er3 Er7 125.5(3)
O22 Er3 O21 48.6(5)
O22 Er3 N1 69.5(5)
O22 Er3 N3 71.4(5)
N1 Er3 Er2 112.2(3)
N1 Er3 Er4 113.1(4)
N1 Er3 Er7 162.0(4)
N1 Er3 O21 109.7(5)
N1 Er3 N3 64.6(5)
N3 Er3 Er2 76.5(3)
N3 Er3 Er4 169.7(3)
N3 Er3 Er7 126.6(3)
N3 Er3 O21 66.7(5)
Er7 Er4 Er3 60.54(3)
O1 Er4 Er3 43.2(3)
O1 Er4 Er7 42.7(3)
O1 Er4 O2 62.0(4)
O1 Er4 O3 81.0(4)
O1 Er4 O9 132.3(4)
O1 Er4 O10 77.1(4)
O1 Er4 O19 90.1(4)
O1 Er4 O20 74.0(4)
O1 Er4 O24 153.9(4)
O1 Er4 O26 136.7(5)
O1 Er4 N20 154.0(5)
O2 Er4 Er3 40.7(3)
O2 Er4 Er7 42.3(2)
O2 Er4 O3 71.4(3)
O2 Er4 O9 126.0(4)
O2 Er4 O20 129.7(4)
O2 Er4 O24 121.0(5)
O2 Er4 O26 74.9(5)
O2 Er4 N20 97.5(5)
O3 Er4 Er3 103.1(3)
O3 Er4 Er7 43.7(3)
O3 Er4 O9 146.0(4)
O3 Er4 O20 125.6(3)
O3 Er4 O24 76.4(4)
O3 Er4 O26 82.1(4)
O3 Er4 N20 77.0(4)
O9 Er4 Er3 107.5(3)
O9 Er4 Er7 167.3(3)
O9 Er4 O20 69.1(4)
O9 Er4 O24 69.6(4)
O9 Er4 N20 72.1(5)
O10 Er4 Er3 41.2(3)
O10 Er4 Er7 101.5(3)
O10 Er4 O2 70.4(4)
O10 Er4 O3 141.6(4)
O10 Er4 O9 66.4(4)
O10 Er4 O20 77.5(4)
O10 Er4 O24 129.0(4)
O10 Er4 O26 92.7(5)
O10 Er4 N20 112.8(5)
O19 Er4 Er3 132.6(3)
O19 Er4 Er7 92.9(2)
O19 Er4 O2 134.8(3)
O19 Er4 O3 69.5(3)
O19 Er4 O9 99.1(4)
O19 Er4 O10 140.8(4)
O19 Er4 O20 63.3(3)
O19 Er4 O24 69.9(4)
O19 Er4 O26 120.2(5)
O19 Er4 N20 95.0(5)
O20 Er4 Er3 90.4(2)
O20 Er4 Er7 113.2(2)
O20 Er4 N20 130.8(5)
O24 Er4 Er3 156.4(4)
O24 Er4 Er7 119.2(3)
O24 Er4 O20 109.3(4)
O24 Er4 N20 26.3(5)
O26 Er4 Er3 104.0(4)
O26 Er4 Er7 101.3(3)
O26 Er4 O9 76.4(4)
O26 Er4 O20 145.3(4)
O26 Er4 O24 52.3(5)
O26 Er4 N20 26.0(5)
N20 Er4 Er3 130.0(4)
N20 Er4 Er7 111.4(4)
Er4 Er5 Er6 108.38(2)
Er4 Er5 Er7 53.59(2)
Er6 Er5 Er7 54.80(2)
O3 Er5 Er4 35.9(3)
O3 Er5 Er6 82.4(3)
O3 Er5 Er7 35.4(3)
O3 Er5 O4 72.4(4)
O3 Er5 O18 96.4(3)
O3 Er5 O19 70.4(3)
O3 Er5 N13 165.3(4)
O3 Er5 N15 129.5(4)
O3 Er5 N16 114.4(4)
O3 Er5 N18 84.3(4)
O4 Er5 Er4 82.1(2)
O4 Er5 Er6 35.9(2)
O4 Er5 Er7 37.0(2)
O4 Er5 N13 108.0(4)
O4 Er5 N15 80.2(4)
O4 Er5 N16 161.0(4)
O4 Er5 N18 135.5(4)
O18 Er5 Er4 131.6(2)
O18 Er5 Er6 35.8(2)
O18 Er5 Er7 83.0(2)
O18 Er5 O4 71.7(3)
O18 Er5 N13 70.4(3)
O18 Er5 N15 114.3(4)
O18 Er5 N16 122.9(4)
O18 Er5 N18 73.9(4)
O19 Er5 Er4 34.7(2)
O19 Er5 Er6 133.0(3)
O19 Er5 Er7 82.9(2)
O19 Er5 O4 98.1(3)
O19 Er5 O18 165.6(3)
O19 Er5 N13 123.4(4)
O19 Er5 N15 72.6(4)
O19 Er5 N16 69.5(4)
O19 Er5 N18 109.2(4)
N13 Er5 Er4 158.0(3)
N13 Er5 Er6 89.8(3)
N13 Er5 Er7 143.0(3)
N13 Er5 N16 70.2(4)
N15 Er5 Er4 99.9(3)
N15 Er5 Er6 99.4(3)
N15 Er5 Er7 107.5(3)
N15 Er5 N13 64.0(4)
N15 Er5 N16 82.2(4)
N16 Er5 Er4 93.8(3)
N16 Er5 Er6 157.0(3)
N16 Er5 Er7 146.7(3)
N18 Er5 Er4 100.8(3)
N18 Er5 Er6 105.1(3)
N18 Er5 Er7 111.6(3)
N18 Er5 N13 85.7(4)
N18 Er5 N15 140.7(4)
N18 Er5 N16 63.5(4)
Er7 Er6 Er1 58.35(2)
O4 Er6 Er1 101.4(2)
O4 Er6 Er7 43.1(2)
O4 Er6 O6 75.0(3)
O4 Er6 O27 70.3(3)
O4 Er6 O28 121.1(3)
O4 Er6 N10 144.0(4)
O4 Er6 N12 85.1(4)
O4 Er6 N21 95.9(4)
O5 Er6 Er1 41.7(2)
O5 Er6 Er7 41.3(2)
O5 Er6 O4 76.0(3)
O5 Er6 O6 60.7(4)
O5 Er6 O16 69.8(3)
O5 Er6 O18 77.6(3)
O5 Er6 O27 125.5(3)
O5 Er6 O28 139.8(3)
O5 Er6 N10 121.3(4)
O5 Er6 N12 149.2(4)
O5 Er6 N21 139.4(3)
O6 Er6 Er1 39.4(2)
O6 Er6 Er7 42.1(2)
O6 Er6 O27 69.7(4)
O6 Er6 N10 140.5(4)
O6 Er6 N12 137.1(4)
O6 Er6 N21 78.7(4)
O16 Er6 Er1 40.4(2)
O16 Er6 Er7 98.4(2)
O16 Er6 O4 141.5(3)
O16 Er6 O6 73.2(3)
O16 Er6 O18 116.7(3)
O16 Er6 O27 116.8(3)
O16 Er6 O28 78.4(3)
O16 Er6 N10 72.0(3)
O16 Er6 N12 133.3(3)
O16 Er6 N21 98.6(3)
O18 Er6 Er1 117.0(2)
O18 Er6 Er7 89.9(2)
O18 Er6 O4 71.0(3)
O18 Er6 O6 131.2(3)
O18 Er6 O27 126.4(3)
O18 Er6 O28 140.5(3)
O18 Er6 N10 81.8(4)
O18 Er6 N12 73.2(4)
O18 Er6 N21 138.0(3)
O27 Er6 Er1 105.9(2)
O27 Er6 Er7 86.4(2)
O27 Er6 N12 67.8(4)
O27 Er6 N21 25.7(3)
O28 Er6 Er1 98.1(2)
O28 Er6 Er7 125.5(2)
O28 Er6 O6 87.2(3)
O28 Er6 O27 50.9(3)
O28 Er6 N10 68.0(4)
O28 Er6 N12 71.0(3)
O28 Er6 N21 25.3(3)
N10 Er6 Er1 112.0(3)
N10 Er6 Er7 162.5(3)
N10 Er6 O27 111.0(4)
N10 Er6 N12 64.3(4)
N10 Er6 N21 88.6(4)
N12 Er6 Er1 169.1(3)
N12 Er6 Er7 128.0(3)
N12 Er6 N21 65.8(4)
N21 Er6 Er1 104.6(2)
N21 Er6 Er7 107.6(2)
Er1 Er7 Er3 124.46(3)
Er1 Er7 Er6 60.99(2)
Er3 Er7 Er6 160.22(4)
Er4 Er7 Er1 151.78(4)
Er4 Er7 Er3 60.92(3)
Er4 Er7 Er6 124.93(3)
O1 Er7 Er1 163.7(3)
O1 Er7 Er3 43.7(2)
O1 Er7 Er4 40.6(3)
O1 Er7 Er6 125.7(3)
O1 Er7 O3 78.6(4)
O1 Er7 O4 84.6(3)
O1 Er7 O5 152.1(4)
O1 Er7 O6 130.9(4)
O1 Er7 O7 131.8(3)
O1 Er7 O8 76.3(4)
O2 Er7 Er1 120.4(3)
O2 Er7 Er3 41.0(3)
O2 Er7 Er4 41.9(3)
O2 Er7 Er6 157.1(3)
O2 Er7 O1 60.3(4)
O2 Er7 O3 70.8(4)
O2 Er7 O4 131.1(3)
O2 Er7 O5 122.1(4)
O2 Er7 O6 153.1(4)
O2 Er7 O7 78.3(3)
O2 Er7 O8 74.9(4)
O3 Er7 Er1 117.5(3)
O3 Er7 Er3 103.0(2)
O3 Er7 Er4 43.2(2)
O3 Er7 Er6 88.2(2)
O3 Er7 O4 69.6(3)
O3 Er7 O7 111.6(4)
O3 Er7 O8 144.3(3)
O4 Er7 Er1 102.9(2)
O4 Er7 Er3 127.0(2)
O4 Er7 Er4 89.2(2)
O4 Er7 Er6 42.0(2)
O4 Er7 O8 131.6(4)
O5 Er7 Er1 43.5(2)
O5 Er7 Er3 157.5(2)
O5 Er7 Er4 119.4(2)
O5 Er7 Er6 40.7(2)
O5 Er7 O3 77.0(3)
O5 Er7 O4 74.5(3)
O5 Er7 O6 61.6(4)
O5 Er7 O7 70.7(3)
O5 Er7 O8 131.6(3)
O6 Er7 Er1 40.8(3)
O6 Er7 Er3 125.0(2)
O6 Er7 Er4 164.1(3)
O6 Er7 Er6 44.0(2)
O6 Er7 O3 131.5(3)
O6 Er7 O4 75.7(3)
O6 Er7 O7 78.7(3)
O6 Er7 O8 84.1(3)
O7 Er7 Er1 42.6(2)
O7 Er7 Er3 89.0(2)
O7 Er7 Er4 117.1(2)
O7 Er7 Er6 102.2(2)
O7 Er7 O4 143.6(3)
O7 Er7 O8 69.6(4)
O8 Er7 Er1 88.1(2)
O8 Er7 Er3 42.0(2)
O8 Er7 Er4 102.9(2)
O8 Er7 Er6 127.1(2)
Er4 O1 Er3 97.4(4)
Er4 O1 Er7 96.7(5)
Er7 O1 Er3 94.4(4)
Er4 O2 Er3 98.9(4)
Er4 O2 Er7 95.8(4)
Er7 O2 Er3 98.0(5)
Er4 O3 Er7 93.2(4)
Er5 O3 Er4 109.5(4)
Er5 O3 Er7 110.8(4)
Er5 O4 Er6 108.5(4)
Er5 O4 Er7 107.1(4)
Er6 O4 Er7 94.9(3)
Er6 O5 Er1 97.7(4)
Er6 O5 Er7 98.0(4)
Er7 O5 Er1 93.5(3)
Er1 O6 Er6 97.1(4)
Er1 O6 Er7 96.0(4)
Er7 O6 Er6 93.9(4)
Er1 O7 Er7 93.5(4)
Er2 O7 Er1 108.5(4)
Er2 O7 Er7 108.8(4)
Er2 O8 Er3 109.5(4)
Er2 O8 Er7 108.4(4)
Er3 O8 Er7 94.4(4)
C1 O9 Er4 127.6(10)
C2 O9 Er4 115.6(11)
C2 O9 C1 116.7(13)
Er4 O10 Er3 98.4(4)
C7 O10 Er3 135.0(11)
C7 O10 Er4 124.6(12)
C15 O11 C14 117.4(14)
Er2 O12 Er3 107.2(4)
C20 O12 Er2 126.9(9)
C20 O12 Er3 125.2(9)
Er1 O13 Er2 109.0(4)
C32 O13 Er1 120.2(8)
C32 O13 Er2 130.6(9)
C26 O14 Er1 124.2(9)
C27 O14 Er1 110.6(8)
C27 O14 C26 117.8(11)
C38 O15 Er1 127.8(8)
C39 O15 Er1 117.6(8)
C39 O15 C38 114.6(10)
Er1 O16 Er6 98.7(3)
C44 O16 Er1 121.1(8)
C44 O16 Er6 140.0(8)
C51 O17 C52 115.7(11)
Er5 O18 Er6 108.7(4)
C57 O18 Er5 127.4(9)
C57 O18 Er6 123.0(9)
Er4 O19 Er5 110.3(4)
C70 O19 Er4 120.0(8)
C70 O19 Er5 129.6(9)
C64 O20 Er4 126.2(9)
C65 O20 Er4 109.6(9)
C65 O20 C64 117.2(11)
N22 O21 Er3 94.6(13)
N22 O22 Er3 99.7(12)
N20 O24 Er4 92.4(13)
N20 O26 Er4 98.4(13)
N21 O27 Er6 93.9(8)
N21 O28 Er6 98.9(8)
N19 O30 Er1 94.9(9)
N19 O31 Er1 98.5(9)
N2 N1 Er3 117.0(11)
C8 N1 Er3 129.1(13)
C8 N1 N2 113.5(15)
C9 N2 N1 116.8(16)
C9 N3 Er3 115.7(15)
C9 N3 C13 116.6(18)
C13 N3 Er3 127.1(12)
N5 N4 Er2 113.6(9)
C21 N4 Er2 125.9(11)
C21 N4 N5 118.5(13)
C22 N5 N4 121.0(13)
C22 N6 Er2 116.5(11)
C24 N6 Er2 125.2(11)
C24 N6 C22 115.9(15)
N8 N7 Er2 111.3(9)
C33 N7 Er2 126.3(10)
C33 N7 N8 120.4(13)
N7 N8 C34 118.7(14)
C34 N9 Er2 118.8(11)
C34 N9 C36 115.9(16)
C36 N9 Er2 123.7(13)
N11 N10 Er6 115.5(8)
C45 N10 Er6 131.0(10)
C45 N10 N11 113.3(12)
C46 N11 N10 120.8(12)
C46 N12 Er6 116.0(10)
C46 N12 C50 118.9(13)
C50 N12 Er6 124.9(10)
N14 N13 Er5 114.8(8)
C58 N13 Er5 131.2(10)
C58 N13 N14 113.6(12)
C59 N14 N13 115.9(12)
C59 N15 Er5 117.7(10)
C63 N15 Er5 123.3(10)
C63 N15 C59 118.6(13)
N17 N16 Er5 114.3(9)
C71 N16 Er5 130.6(12)
C71 N16 N17 114.9(14)
C72 N17 N16 115.8(13)
C72 N18 Er5 120.3(11)
C72 N18 C76 114.9(15)
C76 N18 Er5 124.6(11)
O30 N19 Er1 59.5(8)
O30 N19 O31 114.0(14)
O31 N19 Er1 54.7(8)
O32 N19 Er1 171.6(15)
O32 N19 O30 123.5(16)
O32 N19 O31 122.3(15)
O24 N20 Er4 61.3(12)
O25 N20 Er4 177.9(17)
O25 N20 O24 120(2)
O25 N20 O26 123(2)
O26 N20 Er4 55.6(11)
O26 N20 O24 117(2)
O27 N21 Er6 60.4(7)
O28 N21 Er6 55.8(7)
O28 N21 O27 116.0(13)
O29 N21 Er6 173.2(10)
O29 N21 O27 122.1(13)
O29 N21 O28 121.9(12)
O21 N22 O22 116(2)
O21 N22 O23 124(2)
O22 N22 O23 120.0(18)
O9 C2 C7 115.3(14)
C3 C2 O9 120.0(19)
C3 C2 C7 124.4(18)
C2 C3 C4 117(2)
C5 C4 C3 121(2)
C4 C5 C6 122(2)
C7 C6 C5 120(2)
C8 C6 C5 117.9(18)
C8 C6 C7 121.9(18)
O10 C7 C2 114.8(15)
O10 C7 C6 128.5(19)
C6 C7 C2 116.2(16)
N1 C8 C6 130.3(17)
N2 C9 C10 117.6(18)
N3 C9 N2 123(2)
N3 C9 C10 120(2)
C11 C10 C9 120(2)
C10 C11 C12 116(2)
C13 C12 C11 123(3)
C12 C13 N3 124(2)
O11 C15 C16 121.2(16)
C20 C15 O11 115.9(14)
C20 C15 C16 122.9(17)
C17 C16 C15 118.5(19)
C16 C17 C18 122.0(19)
C17 C18 C19 119.2(19)
C20 C19 C18 115.6(16)
C21 C19 C18 115.7(16)
C21 C19 C20 128.7(16)
O12 C20 C19 117.6(15)
C15 C20 O12 121.8(15)
C15 C20 C19 120.4(15)
N4 C21 C19 123.8(15)
N5 C22 N6 116.3(16)
N5 C22 C23 122.2(16)
N6 C22 C23 121.5(16)
C78 C23 C22 117.7(19)
N6 C24 C25 125.7(17)
C78 C25 C24 117.4(19)
O14 C27 C28 122.5(13)
C32 C27 O14 112.6(13)
C32 C27 C28 124.8(14)
C29 C28 C27 116.2(14)
C30 C29 C28 121.6(15)
C29 C30 C31 121.7(15)
C30 C31 C32 117.4(13)
C30 C31 C33 119.2(14)
C33 C31 C32 123.4(14)
O13 C32 C31 121.0(13)
C27 C32 O13 120.7(14)
C27 C32 C31 117.6(14)
N7 C33 C31 126.0(14)
N8 C34 N9 114.2(15)
N8 C34 C35 118.1(18)
N9 C34 C35 127.7(18)
C34 C35 C77 112(2)
N9 C36 C37 122(2)
C77 C37 C36 117(2)
O15 C39 C44 113.8(12)
C40 C39 O15 124.8(13)
C40 C39 C44 121.4(13)
C41 C40 C39 119.2(15)
C40 C41 C42 121.3(15)
C41 C42 C43 120.2(14)
C42 C43 C45 115.5(13)
C44 C43 C42 119.3(15)
C44 C43 C45 125.2(14)
O16 C44 C39 119.1(12)
C43 C44 O16 122.2(13)
C43 C44 C39 118.5(13)
N10 C45 C43 129.2(14)
N11 C46 N12 120.4(14)
N11 C46 C47 119.1(14)
N12 C46 C47 120.4(14)
C48 C47 C46 119.8(15)
C47 C48 C49 119.9(16)
C50 C49 C48 119.0(15)
C49 C50 N12 121.9(15)
O17 C52 C57 113.8(12)
C53 C52 O17 125.4(13)
C53 C52 C57 120.8(14)
C54 C53 C52 122.8(15)
C53 C54 C55 118.1(15)
C54 C55 C56 121.4(15)
C55 C56 C58 115.8(14)
C57 C56 C55 119.6(14)
C57 C56 C58 124.5(14)
O18 C57 C52 120.5(13)
O18 C57 C56 122.3(14)
C56 C57 C52 117.2(13)
N13 C58 C56 122.3(14)
N14 C59 N15 118.5(13)
N14 C59 C60 121.8(14)
N15 C59 C60 119.8(14)
C61 C60 C59 117.7(15)
C60 C61 C62 123.2(16)
C63 C62 C61 117.6(17)
C62 C63 N15 123.1(15)
O20 C65 C66 122.2(14)
O20 C65 C70 113.8(12)
C66 C65 C70 124.0(14)
C65 C66 C67 116.3(15)
C68 C67 C66 119.2(15)
C67 C68 C69 124.5(16)
C68 C69 C71 117.6(15)
C70 C69 C68 120.1(15)
C70 C69 C71 121.3(14)
O19 C70 C65 116.9(13)
O19 C70 C69 127.3(14)
C69 C70 C65 115.8(13)
N16 C71 C69 121.7(15)
N17 C72 C73 118.0(16)
N18 C72 N17 117.7(16)
N18 C72 C73 124.2(17)
C74 C73 C72 115(2)
C73 C74 C75 129(2)
C74 C75 C76 112.0(19)
N18 C76 C75 125.3(17)
C37 C77 C35 124(2)
C25 C78 C23 121(2)
O37 N24 O36 118.9(16)
O38 N24 O36 119.6(17)
O38 N24 O37 120.8(17)
O1B N1A O1A 115(3)
O1C N1A O1A 123(5)
O1C N1A O1B 114(3)
O1D N1B O1E 129(2)
O1F N1B O1D 109(2)
O1F N1B O1E 122(2)

loop_
_geom_bond_atom_site_label_1
_geom_bond_atom_site_label_2
_geom_bond_distance
Er1 Er6 3.5435(12)
Er1 Er7 3.4492(14)
Er1 O5 2.378(10)
Er1 O6 2.267(11)
Er1 O7 2.340(9)
Er1 O13 2.318(10)
Er1 O14 2.619(10)
Er1 O15 2.454(9)
Er1 O16 2.323(9)
Er1 O30 2.515(11)
Er1 O31 2.401(12)
Er1 N19 2.909(16)
Er2 Er3 3.8044(15)
Er2 Er7 3.8357(13)
Er2 O7 2.322(10)
Er2 O8 2.299(10)
Er2 O12 2.350(10)
Er2 O13 2.329(9)
Er2 N4 2.500(12)
Er2 N6 2.515(14)
Er2 N7 2.531(12)
Er2 N9 2.461(14)
Er3 Er4 3.5267(14)
Er3 Er7 3.5138(12)
Er3 O1 2.435(10)
Er3 O2 2.329(12)
Er3 O8 2.358(10)
Er3 O10 2.348(12)
Er3 O12 2.378(10)
Er3 O21 2.606(15)
Er3 O22 2.494(14)
Er3 N1 2.496(13)
Er3 N3 2.542(16)
Er4 Er7 3.4424(13)
Er4 O1 2.256(12)
Er4 O2 2.313(11)
Er4 O3 2.359(10)
Er4 O9 2.476(11)
Er4 O10 2.312(11)
Er4 O19 2.300(10)
Er4 O20 2.602(11)
Er4 O24 2.542(15)
Er4 O26 2.416(14)
Er4 N20 2.90(2)
Er5 Er6 3.8331(13)
Er5 Er7 3.8421(13)
Er5 O3 2.285(9)
Er5 O4 2.352(10)
Er5 O18 2.348(9)
Er5 O19 2.322(9)
Er5 N13 2.487(12)
Er5 N15 2.485(12)
Er5 N16 2.520(13)
Er5 N18 2.471(14)
Er6 Er7 3.5320(12)
Er6 O4 2.371(9)
Er6 O5 2.326(10)
Er6 O6 2.459(10)
Er6 O16 2.347(9)
Er6 O18 2.369(10)
Er6 O27 2.549(11)
Er6 O28 2.451(10)
Er6 N10 2.523(11)
Er6 N12 2.561(12)
Er6 N21 2.926(14)
Er7 O1 2.352(10)
Er7 O2 2.328(10)
Er7 O3 2.381(11)
Er7 O4 2.422(10)
Er7 O5 2.356(10)
Er7 O6 2.372(10)
Er7 O7 2.394(11)
Er7 O8 2.431(10)
O9 C1 1.42(2)
O9 C2 1.40(2)
O10 C7 1.321(18)
O11 C14 1.41(2)
O11 C15 1.382(19)
O12 C20 1.355(17)
O13 C32 1.336(17)
O14 C26 1.446(16)
O14 C27 1.394(17)
O15 C38 1.430(17)
O15 C39 1.406(16)
O16 C44 1.369(15)
O17 C51 1.375(16)
O17 C52 1.390(17)
O18 C57 1.335(17)
O19 C70 1.320(16)
O20 C64 1.423(17)
O20 C65 1.398(18)
O21 N22 1.228(19)
O22 N22 1.24(2)
O23 N22 1.28(2)
O24 N20 1.29(2)
O25 N20 1.24(2)
O26 N20 1.28(2)
O27 N21 1.274(15)
O28 N21 1.264(15)
O29 N21 1.238(16)
O30 N19 1.260(17)
O31 N19 1.325(17)
O32 N19 1.157(18)
N1 N2 1.40(2)
N1 C8 1.31(2)
N2 C9 1.34(3)
N3 C9 1.33(2)
N3 C13 1.34(2)
N4 N5 1.367(18)
N4 C21 1.346(19)
N5 C22 1.33(2)
N6 C22 1.358(19)
N6 C24 1.32(2)
N7 N8 1.345(16)
N7 C33 1.275(18)
N8 C34 1.35(2)
N9 C34 1.35(2)
N9 C36 1.39(2)
N10 N11 1.379(16)
N10 C45 1.270(18)
N11 C46 1.316(19)
N12 C46 1.344(18)
N12 C50 1.401(19)
N13 N14 1.401(16)
N13 C58 1.295(18)
N14 C59 1.339(19)
N15 C59 1.368(18)
N15 C63 1.366(19)
N16 N17 1.387(17)
N16 C71 1.289(19)
N17 C72 1.38(2)
N18 C72 1.321(19)
N18 C76 1.34(2)
C2 C3 1.35(2)
C2 C7 1.47(3)
C3 C4 1.41(3)
C4 C5 1.37(3)
C5 C6 1.40(3)
C6 C7 1.38(2)
C6 C8 1.37(3)
C9 C10 1.49(3)
C10 C11 1.33(3)
C11 C12 1.36(3)
C12 C13 1.33(3)
C15 C16 1.43(2)
C15 C20 1.33(2)
C16 C17 1.32(3)
C17 C18 1.38(3)
C18 C19 1.48(2)
C19 C20 1.42(2)
C19 C21 1.39(2)
C22 C23 1.43(2)
C23 C78 1.35(3)
C24 C25 1.37(2)
C25 C78 1.35(2)
C27 C28 1.41(2)
C27 C32 1.333(19)
C28 C29 1.38(2)
C29 C30 1.34(2)
C30 C31 1.41(2)
C31 C32 1.43(2)
C31 C33 1.43(2)
C34 C35 1.37(2)
C35 C77 1.45(3)
C36 C37 1.40(3)
C37 C77 1.33(3)
C39 C40 1.380(19)
C39 C44 1.407(19)
C40 C41 1.35(2)
C41 C42 1.37(2)
C42 C43 1.41(2)
C43 C44 1.369(19)
C43 C45 1.43(2)
C46 C47 1.43(2)
C47 C48 1.35(2)
C48 C49 1.41(2)
C49 C50 1.35(2)
C52 C53 1.358(19)
C52 C57 1.44(2)
C53 C54 1.36(2)
C54 C55 1.40(2)
C55 C56 1.41(2)
C56 C57 1.40(2)
C56 C58 1.46(2)
C59 C60 1.42(2)
C60 C61 1.35(2)
C61 C62 1.36(2)
C62 C63 1.35(2)
C65 C66 1.41(2)
C65 C70 1.42(2)
C66 C67 1.43(2)
C67 C68 1.30(2)
C68 C69 1.41(2)
C69 C70 1.36(2)
C69 C71 1.49(2)
C72 C73 1.41(2)
C73 C74 1.25(3)
C74 C75 1.36(3)
C75 C76 1.39(2)
O36 N24 1.261(18)
O37 N24 1.235(18)
O38 N24 1.212(19)
N1A O1A 1.21(2)
N1A O1B 1.19(2)
N1A O1C 1.18(2)
O1D N1B 1.335(17)
N1B O1E 1.373(17)
N1B O1F 1.292(17)

loop_
_geom_torsion_atom_site_label_1
_geom_torsion_atom_site_label_2
_geom_torsion_atom_site_label_3
_geom_torsion_atom_site_label_4
_geom_torsion
Er1 O13 C32 C27 27.3(18)
Er1 O13 C32 C31 -142.6(11)
Er1 O14 C27 C28 154.3(12)
Er1 O14 C27 C32 -29.8(14)
Er1 O15 C39 C40 -169.2(12)
Er1 O15 C39 C44 11.0(16)
Er1 O16 C44 C39 -6.0(19)
Er1 O16 C44 C43 168.9(13)
Er1 O30 N19 O31 -5.1(14)
Er1 O30 N19 O32 170.8(19)
Er1 O31 N19 O30 5.4(14)
Er1 O31 N19 O32 -170.6(18)
Er2 O12 C20 C15 -133.6(14)
Er2 O12 C20 C19 50.9(19)
Er2 O13 C32 C27 -147.0(11)
Er2 O13 C32 C31 43.2(19)
Er2 N4 N5 C22 27.3(18)
Er2 N4 C21 C19 -18(2)
Er2 N6 C22 N5 -20.0(17)
Er2 N6 C22 C23 160.8(13)
Er2 N6 C24 C25 -156.2(13)
Er2 N7 N8 C34 38.8(16)
Er2 N7 C33 C31 -27(2)
Er2 N9 C34 N8 -17.9(18)
Er2 N9 C34 C35 163.2(15)
Er2 N9 C36 C37 -167.3(17)
Er3 O10 C7 C2 -175.8(11)
Er3 O10 C7 C6 -4(3)
Er3 O12 C20 C15 57(2)
Er3 O12 C20 C19 -118.2(14)
Er3 O21 N22 O22 -9.5(17)
Er3 O21 N22 O23 169.5(17)
Er3 O22 N22 O21 10.0(18)
Er3 O22 N22 O23 -169.0(15)
Er3 N1 N2 C9 17(2)
Er3 N1 C8 C6 -7(3)
Er3 N3 C9 N2 -12(3)
Er3 N3 C9 C10 168.5(14)
Er3 N3 C13 C12 -172.8(15)
Er4 O9 C2 C3 -161.5(16)
Er4 O9 C2 C7 12.3(19)
Er4 O10 C7 C2 -16(2)
Er4 O10 C7 C6 155.7(16)
Er4 O19 C70 C65 35.9(18)
Er4 O19 C70 C69 -140.6(13)
Er4 O20 C65 C66 152.1(14)
Er4 O20 C65 C70 -26.0(16)
Er4 O24 N20 O25 -178.4(18)
Er4 O24 N20 O26 4.0(16)
Er4 O26 N20 O24 -4.3(17)
Er4 O26 N20 O25 178.2(19)
Er5 O18 C57 C52 -135.2(11)
Er5 O18 C57 C56 48.6(19)
Er5 O19 C70 C65 -147.8(11)
Er5 O19 C70 C69 36(2)
Er5 N13 N14 C59 33.8(16)
Er5 N13 C58 C56 -9(2)
Er5 N15 C59 N14 -6.1(18)
Er5 N15 C59 C60 173.1(11)
Er5 N15 C63 C62 -174.2(12)
Er5 N16 N17 C72 32.7(14)
Er5 N16 C71 C69 -15(2)
Er5 N18 C72 N17 -4.0(17)
Er5 N18 C72 C73 175.8(13)
Er5 N18 C76 C75 -178.2(13)
Er6 O16 C44 C39 179.2(10)
Er6 O16 C44 C43 -6(3)
Er6 O18 C57 C52 57.3(17)
Er6 O18 C57 C56 -118.9(13)
Er6 O27 N21 O28 -5.1(12)
Er6 O27 N21 O29 172.6(12)
Er6 O28 N21 O27 5.4(12)
Er6 O28 N21 O29 -172.4(12)
Er6 N10 N11 C46 16.2(18)
Er6 N10 C45 C43 5(3)
Er6 N12 C46 N11 -10.8(19)
Er6 N12 C46 C47 173.3(11)
Er6 N12 C50 C49 -172.4(11)
O9 C2 C3 C4 173.1(18)
O9 C2 C7 O10 1(2)
O9 C2 C7 C6 -171.8(16)
O11 C15 C16 C17 -178(2)
O11 C15 C20 O12 4(2)
O11 C15 C20 C19 179.4(14)
O14 C27 C28 C29 177.6(13)
O14 C27 C32 O13 6(2)
O14 C27 C32 C31 175.9(12)
O15 C39 C40 C41 -179.5(16)
O15 C39 C44 O16 -4(2)
O15 C39 C44 C43 -178.8(14)
O17 C52 C53 C54 177.1(15)
O17 C52 C57 O18 6(2)
O17 C52 C57 C56 -177.9(13)
O20 C65 C66 C67 -175.5(15)
O20 C65 C70 O19 -2(2)
O20 C65 C70 C69 175.1(14)
N1 N2 C9 N3 -3(3)
N1 N2 C9 C10 176.5(15)
N2 N1 C8 C6 -179.3(19)
N2 C9 C10 C11 -176(2)
N3 C9 C10 C11 4(3)
N4 N5 C22 N6 -5(2)
N4 N5 C22 C23 174.0(15)
N5 N4 C21 C19 179.1(16)
N5 C22 C23 C78 -175.2(17)
N6 C22 C23 C78 4(3)
N6 C24 C25 C78 -10(3)
N7 N8 C34 N9 -15(2)
N7 N8 C34 C35 163.6(15)
N8 N7 C33 C31 170.5(14)
N8 C34 C35 C77 -176.7(18)
N9 C34 C35 C77 2(3)
N9 C36 C37 C77 7(4)
N10 N11 C46 N12 -4(2)
N10 N11 C46 C47 172.4(14)
N11 N10 C45 C43 179.8(16)
N11 C46 C47 C48 -177.8(15)
N12 C46 C47 C48 -2(2)
N13 N14 C59 N15 -18(2)
N13 N14 C59 C60 162.3(13)
N14 N13 C58 C56 178.9(13)
N14 C59 C60 C61 -179.7(15)
N15 C59 C60 C61 1(2)
N16 N17 C72 N18 -19.7(19)
N16 N17 C72 C73 160.5(14)
N17 N16 C71 C69 169.9(13)
N17 C72 C73 C74 -178.6(17)
N18 C72 C73 C74 2(3)
C1 O9 C2 C3 15(3)
C1 O9 C2 C7 -170.8(16)
C2 C3 C4 C5 0(3)
C3 C2 C7 O10 174.4(19)
C3 C2 C7 C6 2(3)
C3 C4 C5 C6 -1(4)
C4 C5 C6 C7 2(3)
C4 C5 C6 C8 174(2)
C5 C6 C7 O10 -174.2(19)
C5 C6 C7 C2 -3(3)
C5 C6 C8 N1 -179.4(19)
C7 C2 C3 C4 0(3)
C7 C6 C8 N1 -8(3)
C8 N1 N2 C9 -170.3(17)
C8 C6 C7 O10 14(3)
C8 C6 C7 C2 -174.3(17)
C9 N3 C13 C12 -2(3)
C9 C10 C11 C12 1(3)
C10 C11 C12 C13 -7(3)
C11 C12 C13 N3 8(3)
C13 N3 C9 N2 176.2(18)
C13 N3 C9 C10 -3(3)
C14 O11 C15 C16 -5(2)
C14 O11 C15 C20 173.6(15)
C15 C16 C17 C18 -10(4)
C16 C15 C20 O12 -177.5(16)
C16 C15 C20 C19 -2(3)
C16 C17 C18 C19 14(4)
C17 C18 C19 C20 -12(3)
C17 C18 C19 C21 172(2)
C18 C19 C20 O12 -178.6(15)
C18 C19 C20 C15 6(2)
C18 C19 C21 N4 164.2(17)
C20 C15 C16 C17 4(3)
C20 C19 C21 N4 -12(3)
C21 N4 N5 C22 -168.1(15)
C21 C19 C20 O12 -3(3)
C21 C19 C20 C15 -178.2(18)
C22 N6 C24 C25 5(2)
C22 C23 C78 C25 -8(3)
C24 N6 C22 N5 176.7(14)
C24 N6 C22 C23 -2(2)
C24 C25 C78 C23 11(3)
C26 O14 C27 C28 3(2)
C26 O14 C27 C32 179.0(13)
C27 C28 C29 C30 2(2)
C28 C27 C32 O13 -178.4(14)
C28 C27 C32 C31 -8(2)
C28 C29 C30 C31 0(2)
C29 C30 C31 C32 -6(2)
C29 C30 C31 C33 172.9(14)
C30 C31 C32 O13 179.9(13)
C30 C31 C32 C27 10(2)
C30 C31 C33 N7 175.2(14)
C32 C27 C28 C29 2(2)
C32 C31 C33 N7 -6(2)
C33 N7 N8 C34 -156.4(15)
C33 C31 C32 O13 1(2)
C33 C31 C32 C27 -168.9(14)
C34 N9 C36 C37 -2(3)
C34 C35 C77 C37 4(4)
C36 N9 C34 N8 175.9(16)
C36 N9 C34 C35 -3(3)
C36 C37 C77 C35 -8(4)
C38 O15 C39 C40 12(2)
C38 O15 C39 C44 -167.5(14)
C39 C40 C41 C42 -2(3)
C40 C39 C44 O16 176.5(14)
C40 C39 C44 C43 1(2)
C40 C41 C42 C43 1(3)
C41 C42 C43 C44 0(3)
C41 C42 C43 C45 178.1(17)
C42 C43 C44 O16 -176.6(15)
C42 C43 C44 C39 -2(3)
C42 C43 C45 N10 176.3(16)
C44 C39 C40 C41 0(3)
C44 C43 C45 N10 -6(3)
C45 N10 N11 C46 -159.5(15)
C45 C43 C44 O16 6(3)
C45 C43 C44 C39 -179.1(16)
C46 N12 C50 C49 2(2)
C46 C47 C48 C49 5(2)
C47 C48 C49 C50 -4(2)
C48 C49 C50 N12 1(2)
C50 N12 C46 N11 174.3(14)
C50 N12 C46 C47 -2(2)
C51 O17 C52 C53 -6(2)
C51 O17 C52 C57 174.6(12)
C52 C53 C54 C55 3(3)
C53 C52 C57 O18 -174.1(13)
C53 C52 C57 C56 2(2)
C53 C54 C55 C56 -3(2)
C54 C55 C56 C57 2(2)
C54 C55 C56 C58 178.9(14)
C55 C56 C57 O18 174.5(13)
C55 C56 C57 C52 -2(2)
C55 C56 C58 N13 166.2(14)
C57 C52 C53 C54 -3(2)
C57 C56 C58 N13 -17(2)
C58 N13 N14 C59 -152.5(14)
C58 C56 C57 O18 -2(2)
C58 C56 C57 C52 -178.3(13)
C59 N15 C63 C62 -1(2)
C59 C60 C61 C62 0(3)
C60 C61 C62 C63 -1(3)
C61 C62 C63 N15 2(2)
C63 N15 C59 N14 -179.6(13)
C63 N15 C59 C60 0(2)
C64 O20 C65 C66 -1(2)
C64 O20 C65 C70 -178.7(14)
C65 C66 C67 C68 -1(3)
C66 C65 C70 O19 -179.9(15)
C66 C65 C70 C69 -3(2)
C66 C67 C68 C69 0(3)
C67 C68 C69 C70 -1(3)
C67 C68 C69 C71 167.8(17)
C68 C69 C70 O19 178.5(15)
C68 C69 C70 C65 2(2)
C68 C69 C71 N16 172.8(15)
C70 C65 C66 C67 3(3)
C70 C69 C71 N16 -19(2)
C71 N16 N17 C72 -151.6(13)
C71 C69 C70 O19 10(2)
C71 C69 C70 C65 -166.1(14)
C72 N18 C76 C75 -2(2)
C72 C73 C74 C75 0(4)
C73 C74 C75 C76 -2(3)
C74 C75 C76 N18 3(3)
C76 N18 C72 N17 179.4(13)
C76 N18 C72 C73 -1(2)

loop_
_smtbx_masks_void_nr
_smtbx_masks_void_average_x
_smtbx_masks_void_average_y
_smtbx_masks_void_average_z
_smtbx_masks_void_volume
_smtbx_masks_void_count_electrons
1 -0.390 -0.192 0.000 1272.8 420.0
